data_7238006
loop_
_publ_author_name
'Pandidurai, Jayabalan'
'Jayakumar, Jayachandran'
'Senthilkumar, Natarajan'
'Cheng, Chien-Hong'

_publ_section_title
;
 Effects of intramolecular hydrogen bonding on the conformation and
 luminescence properties of dibenzoylpyridine-based thermally activated
 delayed fluorescence materials
;
_journal_issue 42
_journal_name_full 'Journal of Materials Chemistry C'
_journal_page_first 13104
_journal_paper_doi 10.1039/C9TC04536H
_journal_volume 7
_journal_year 2019
_chemical_formula_sum 'C49 H39 N3 O2'
_chemical_formula_weight 701.83
_space_group_crystal_system triclinic
_space_group_IT_number 2
_space_group_name_Hall '-P 1'
_space_group_name_H-M_alt 'P -1'
_atom_sites_solution_hydrogens geom
_audit_creation_method SHELXL-2014/6
_audit_update_record
;
2019-03-31 deposited with the CCDC.	2019-09-30 downloaded from the CCDC.
;
_cell_angle_alpha 77.029(2)
_cell_angle_beta 80.766(2)
_cell_angle_gamma 74.062(2)
_cell_formula_units_Z 4
_cell_length_a 10.3324(4)
_cell_length_b 14.3340(5)
_cell_length_c 26.1832(10)
_cell_measurement_reflns_used 9916
_cell_measurement_temperature 100(2)
_cell_measurement_theta_max 26.3285
_cell_measurement_theta_min 2.2897
_cell_volume 3613.4(2)
_computing_cell_refinement 'SAINT V8.34A (Bruker AXS Inc., 2013)'
_computing_data_collection 'Bruker APEX2'
_computing_data_reduction 'SAINT V8.34A (Bruker AXS Inc., 2013)'
_computing_molecular_graphics 'Bruker SHELXTL'
_computing_publication_material 'Bruker SHELXTL'
_computing_structure_refinement 'SHELXL-2014/6 (Sheldrick, 2014)'
_diffrn_ambient_temperature 100(2)
_diffrn_detector_area_resol_mean 8.3333
_diffrn_measured_fraction_theta_full 0.997
_diffrn_measured_fraction_theta_max 0.992
_diffrn_measurement_device_type 'Bruker APEX-II CCD'
_diffrn_measurement_method '\f and \w scans'
_diffrn_radiation_type MoK\a
_diffrn_radiation_wavelength 0.71073
_diffrn_reflns_av_R_equivalents 0.0366
_diffrn_reflns_av_unetI/netI 0.0467
_diffrn_reflns_Laue_measured_fraction_full 0.997
_diffrn_reflns_Laue_measured_fraction_max 0.992
_diffrn_reflns_limit_h_max 12
_diffrn_reflns_limit_h_min -12
_diffrn_reflns_limit_k_max 17
_diffrn_reflns_limit_k_min -17
_diffrn_reflns_limit_l_max 32
_diffrn_reflns_limit_l_min -32
_diffrn_reflns_number 57089
_diffrn_reflns_point_group_measured_fraction_full 0.997
_diffrn_reflns_point_group_measured_fraction_max 0.992
_diffrn_reflns_theta_full 25.242
_diffrn_reflns_theta_max 26.365
_diffrn_reflns_theta_min 0.802
_exptl_absorpt_coefficient_mu 0.079
_exptl_absorpt_correction_T_max 0.9485
_exptl_absorpt_correction_T_min 0.9015
_exptl_absorpt_correction_type multi-scan
_exptl_absorpt_process_details 'SADABS V2014/4 (Bruker AXS Inc.)'
_exptl_crystal_colour Yellow
_exptl_crystal_density_diffrn 1.290
_exptl_crystal_density_meas ?
_exptl_crystal_density_method 'not measured'
_exptl_crystal_description Lump
_exptl_crystal_F_000 1480
_exptl_crystal_size_max 0.20
_exptl_crystal_size_mid 0.15
_exptl_crystal_size_min 0.15
_refine_diff_density_max 0.250
_refine_diff_density_min -0.234
_refine_diff_density_rms 0.047
_refine_ls_extinction_method none
_refine_ls_goodness_of_fit_ref 1.029
_refine_ls_hydrogen_treatment constr
_refine_ls_matrix_type full
_refine_ls_number_parameters 981
_refine_ls_number_reflns 14633
_refine_ls_number_restraints 0
_refine_ls_restrained_S_all 1.029
_refine_ls_R_factor_all 0.0772
_refine_ls_R_factor_gt 0.0493
_refine_ls_shift/su_max 0.000
_refine_ls_shift/su_mean 0.000
_refine_ls_structure_factor_coef Fsqd
_refine_ls_weighting_details 'w=1/[\s^2^(Fo^2^)+(0.0418P)^2^+1.5025P] where P=(Fo^2^+2Fc^2^)/3'
_refine_ls_weighting_scheme calc
_refine_ls_wR_factor_gt 0.1009
_refine_ls_wR_factor_ref 0.1181
_reflns_Friedel_coverage 0.000
_reflns_number_gt 10668
_reflns_number_total 14633
_reflns_threshold_expression 'I > 2\s(I)'
_cod_data_source_file c9tc04536h2.cif
_cod_data_source_block 180220LT_0m
_cod_depositor_comments
;
The following automatic conversions were performed:

data item '_exptl_crystal_density_meas' value 'not measured' was
changed to '?' -- the value is perceived as not measured.

Automatic conversion script
Id: cif_fix_values 6909 2019-04-08 15:41:33Z antanas 
;
_cod_database_code 7238006
_shelx_space_group_comment
;
The symmetry employed for this shelxl refinement is uniquely defined
by the following loop, which should always be used as a source of
symmetry information in preference to the above space-group names.
They are only intended as comments.
;
_shelxl_version_number 2014/6

loop_
_space_group_symop_operation_xyz
'x, y, z'
'-x, -y, -z'

loop_
_atom_site_label
_atom_site_type_symbol
_atom_site_fract_x
_atom_site_fract_y
_atom_site_fract_z
_atom_site_U_iso_or_equiv
_atom_site_adp_type
_atom_site_occupancy
_atom_site_site_symmetry_order
_atom_site_calc_flag
_atom_site_refinement_flags_posn
_atom_site_refinement_flags_adp
O1 O 1.14609(13) 0.47368(9) 0.29952(5) 0.0320(3) Uani 1 1 d . .
O2 O 0.62086(13) 0.23979(9) 0.35897(5) 0.0305(3) Uani 1 1 d . .
O3 O 0.90122(13) 0.24175(9) 0.12379(5) 0.0303(3) Uani 1 1 d . .
O4 O 0.37483(13) 0.00716(9) 0.18723(5) 0.0333(3) Uani 1 1 d . .
N1 N 0.83381(14) 0.09642(9) 0.58714(5) 0.0214(3) Uani 1 1 d . .
N2 N 0.90618(14) 0.33261(9) 0.35125(5) 0.0202(3) Uani 1 1 d . .
N3 N 1.25138(14) 0.32334(9) 0.54066(5) 0.0204(3) Uani 1 1 d . .
N4 N 0.23411(14) 0.19123(9) -0.04786(5) 0.0203(3) Uani 1 1 d . .
N5 N 0.61446(14) 0.14815(9) 0.13526(5) 0.0201(3) Uani 1 1 d . .
N6 N 0.64074(14) 0.41956(9) -0.09408(5) 0.0208(3) Uani 1 1 d . .
C1 C 0.93427(19) 0.00822(13) 0.74659(7) 0.0299(4) Uani 1 1 d . .
H1 H 0.8425 0.0277 0.7641 0.045 Uiso 1 1 calc R U
H22 H 0.9919 0.0444 0.7561 0.045 Uiso 1 1 calc R U
H21 H 0.9712 -0.0629 0.7578 0.045 Uiso 1 1 calc R U
C2 C 0.92986(17) 0.03240(12) 0.68683(7) 0.0218(4) Uani 1 1 d . .
C3 C 0.84737(17) -0.02486(11) 0.66839(6) 0.0203(4) Uani 1 1 d . .
C4 C 0.81039(16) 0.00574(11) 0.61679(6) 0.0190(4) Uani 1 1 d . .
C5 C 0.80705(17) 0.12753(11) 0.53296(6) 0.0193(4) Uani 1 1 d . .
C6 C 0.67511(17) 0.15570(11) 0.51922(7) 0.0214(4) Uani 1 1 d . .
H30 H 0.6012 0.1508 0.5456 0.026 Uiso 1 1 calc R U
C7 C 0.65251(17) 0.19088(11) 0.46686(7) 0.0209(4) Uani 1 1 d . .
H14 H 0.5629 0.2078 0.4573 0.025 Uiso 1 1 calc R U
C8 C 0.75976(17) 0.20181(11) 0.42795(6) 0.0192(4) Uani 1 1 d . .
C9 C 0.72633(18) 0.24418(11) 0.37301(7) 0.0210(4) Uani 1 1 d . .
C10 C 0.81927(17) 0.29609(11) 0.33341(6) 0.0198(4) Uani 1 1 d . .
C11 C 0.98434(17) 0.38126(11) 0.31498(7) 0.0204(4) Uani 1 1 d . .
C12 C 1.08478(17) 0.42241(11) 0.33310(7) 0.0224(4) Uani 1 1 d . .
C13 C 1.11954(17) 0.39715(11) 0.38852(7) 0.0197(4) Uani 1 1 d . .
C14 C 1.25517(17) 0.38632(11) 0.39490(7) 0.0207(4) Uani 1 1 d . .
H34 H 1.3184 0.3952 0.3647 0.025 Uiso 1 1 calc R U
C15 C 1.29797(17) 0.36300(11) 0.44445(7) 0.0202(4) Uani 1 1 d . .
H35 H 1.3907 0.3540 0.4482 0.024 Uiso 1 1 calc R U
C16 C 1.20557(17) 0.35257(11) 0.48890(6) 0.0192(4) Uani 1 1 d . .
C17 C 1.30637(16) 0.38889(11) 0.55906(7) 0.0199(4) Uani 1 1 d . .
C18 C 1.35973(17) 0.35843(12) 0.60779(6) 0.0208(4) Uani 1 1 d . .
C19 C 1.41609(18) 0.42334(13) 0.62436(7) 0.0271(4) Uani 1 1 d . .
H9 H 1.4551 0.4030 0.6568 0.032 Uiso 1 1 calc R U
C20 C 1.41676(19) 0.51643(13) 0.59492(7) 0.0295(4) Uani 1 1 d . .
H2 H 1.4549 0.5594 0.6072 0.035 Uiso 1 1 calc R U
C21 C 1.19748(19) 0.28097(14) 0.67155(7) 0.0332(5) Uani 1 1 d . .
H4 H 1.1869 0.3296 0.6939 0.050 Uiso 1 1 calc R U
H5 H 1.1816 0.2193 0.6935 0.050 Uiso 1 1 calc R U
H3 H 1.1319 0.3066 0.6454 0.050 Uiso 1 1 calc R U
C22 C 1.34212(18) 0.26111(12) 0.64304(7) 0.0235(4) Uani 1 1 d . .
C23 C 1.4443(2) 0.22195(14) 0.68410(7) 0.0335(5) Uani 1 1 d . .
H8 H 1.5365 0.2103 0.6661 0.050 Uiso 1 1 calc R U
H7 H 1.4295 0.1598 0.7059 0.050 Uiso 1 1 calc R U
H6 H 1.4322 0.2707 0.7065 0.050 Uiso 1 1 calc R U
C24 C 1.36164(18) 0.54608(12) 0.54764(7) 0.0282(4) Uani 1 1 d . .
H10 H 1.3614 0.6100 0.5273 0.034 Uiso 1 1 calc R U
C25 C 1.30637(17) 0.48307(11) 0.52956(7) 0.0235(4) Uani 1 1 d . .
H11 H 1.2683 0.5041 0.4969 0.028 Uiso 1 1 calc R U
C26 C 1.02772(18) 0.38681(12) 0.43323(7) 0.0229(4) Uani 1 1 d . .
H13 H 0.9353 0.3940 0.4296 0.027 Uiso 1 1 calc R U
C27 C 1.07017(17) 0.36600(12) 0.48336(7) 0.0230(4) Uani 1 1 d . .
H12 H 1.0064 0.3610 0.5137 0.028 Uiso 1 1 calc R U
C28 C 0.75315(17) -0.05279(11) 0.59544(7) 0.0228(4) Uani 1 1 d . .
H27 H 0.7327 -0.0333 0.5599 0.027 Uiso 1 1 calc R U
C29 C 0.72625(18) -0.13911(11) 0.62599(7) 0.0251(4) Uani 1 1 d . .
H15 H 0.6876 -0.1787 0.6113 0.030 Uiso 1 1 calc R U
C30 C 0.75547(18) -0.16761(12) 0.67760(7) 0.0272(4) Uani 1 1 d . .
H16 H 0.7342 -0.2256 0.6989 0.033 Uiso 1 1 calc R U
C31 C 0.81616(18) -0.11114(12) 0.69830(7) 0.0255(4) Uani 1 1 d . .
H26 H 0.8370 -0.1318 0.7338 0.031 Uiso 1 1 calc R U
C32 C 0.87164(17) 0.14248(12) 0.66631(7) 0.0208(4) Uani 1 1 d . .
C33 C 0.83405(17) 0.17088(11) 0.61497(7) 0.0208(4) Uani 1 1 d . .
C34 C 0.79493(18) 0.27116(12) 0.59223(7) 0.0262(4) Uani 1 1 d . .
H20 H 0.7708 0.2904 0.5572 0.031 Uiso 1 1 calc R U
C35 C 0.79141(19) 0.34242(13) 0.62088(8) 0.0314(5) Uani 1 1 d . .
H19 H 0.7667 0.4104 0.6050 0.038 Uiso 1 1 calc R U
C36 C 0.82340(19) 0.31570(13) 0.67211(8) 0.0309(4) Uani 1 1 d . .
H18 H 0.8184 0.3648 0.6919 0.037 Uiso 1 1 calc R U
C37 C 0.86311(18) 0.21596(13) 0.69452(7) 0.0263(4) Uani 1 1 d . .
H17 H 0.8849 0.1975 0.7299 0.032 Uiso 1 1 calc R U
C38 C 1.07599(17) 0.00468(13) 0.65993(7) 0.0269(4) Uani 1 1 d . .
H25 H 1.1165 -0.0656 0.6722 0.040 Uiso 1 1 calc R U
H24 H 1.1297 0.0443 0.6689 0.040 Uiso 1 1 calc R U
H23 H 1.0744 0.0179 0.6216 0.040 Uiso 1 1 calc R U
C39 C 0.91486(17) 0.13375(11) 0.49437(6) 0.0213(4) Uani 1 1 d . .
H29 H 1.0049 0.1120 0.5038 0.026 Uiso 1 1 calc R U
C40 C 0.89171(17) 0.17162(11) 0.44215(7) 0.0213(4) Uani 1 1 d . .
H28 H 0.9658 0.1771 0.4160 0.026 Uiso 1 1 calc R U
C41 C 0.80877(18) 0.30512(12) 0.28020(7) 0.0262(4) Uani 1 1 d . .
H33 H 0.7446 0.2792 0.2693 0.031 Uiso 1 1 calc R U
C42 C 0.89319(19) 0.35245(13) 0.24326(7) 0.0295(4) Uani 1 1 d . .
H32 H 0.8902 0.3578 0.2066 0.035 Uiso 1 1 calc R U
C43 C 0.98198(18) 0.39184(12) 0.26099(7) 0.0254(4) Uani 1 1 d . .
H31 H 1.0404 0.4256 0.2367 0.030 Uiso 1 1 calc R U
C44 C 1.29845(16) 0.22041(11) 0.55932(6) 0.0190(4) Uani 1 1 d . .
C45 C 1.35270(17) 0.18660(12) 0.60798(6) 0.0204(4) Uani 1 1 d . .
C46 C 1.40484(17) 0.08515(12) 0.62377(7) 0.0236(4) Uani 1 1 d . .
H39 H 1.4449 0.0615 0.6560 0.028 Uiso 1 1 calc R U
C47 C 1.39997(18) 0.01762(12) 0.59381(7) 0.0254(4) Uani 1 1 d . .
H38 H 1.4357 -0.0511 0.6055 0.031 Uiso 1 1 calc R U
C48 C 1.34283(18) 0.05164(12) 0.54707(7) 0.0256(4) Uani 1 1 d . .
H37 H 1.3374 0.0060 0.5267 0.031 Uiso 1 1 calc R U
C49 C 1.29306(18) 0.15222(12) 0.52939(7) 0.0226(4) Uani 1 1 d . .
H36 H 1.2551 0.1749 0.4968 0.027 Uiso 1 1 calc R U
C50 C 0.27643(19) 0.24756(14) -0.17755(7) 0.0319(4) Uani 1 1 d . .
H49 H 0.3433 0.2180 -0.1521 0.048 Uiso 1 1 calc R U
H40 H 0.2944 0.3095 -0.1983 0.048 Uiso 1 1 calc R U
H50 H 0.2826 0.2017 -0.2011 0.048 Uiso 1 1 calc R U
C51 C 0.13271(18) 0.26881(12) -0.14773(6) 0.0234(4) Uani 1 1 d . .
C52 C 0.13056(17) 0.33669(12) -0.11003(6) 0.0199(4) Uani 1 1 d . .
C53 C 0.18939(16) 0.29545(11) -0.06252(6) 0.0188(4) Uani 1 1 d . .
C54 C 0.28842(17) 0.15377(11) 0.00214(6) 0.0190(4) Uani 1 1 d . .
C55 C 0.42581(17) 0.13858(12) 0.00481(7) 0.0217(4) Uani 1 1 d . .
H60 H 0.4848 0.1481 -0.0266 0.026 Uiso 1 1 calc R U
C56 C 0.47746(17) 0.10939(12) 0.05347(7) 0.0223(4) Uani 1 1 d . .
H61 H 0.5712 0.1009 0.0552 0.027 Uiso 1 1 calc R U
C57 C 0.39209(17) 0.09256(11) 0.09961(6) 0.0195(4) Uani 1 1 d . .
C58 C 0.43569(18) 0.05871(11) 0.15394(7) 0.0229(4) Uani 1 1 d . .
C59 C 0.54648(17) 0.09079(11) 0.17084(7) 0.0213(4) Uani 1 1 d . .
C60 C 0.71064(17) 0.17711(11) 0.15200(6) 0.0201(4) Uani 1 1 d . .
C61 C 0.79305(17) 0.23768(11) 0.11237(7) 0.0213(4) Uani 1 1 d . .
C62 C 0.74656(17) 0.28828(11) 0.05963(6) 0.0192(4) Uani 1 1 d . .
C63 C 0.84658(17) 0.30355(11) 0.01819(7) 0.0234(4) Uani 1 1 d . .
H67 H 0.9389 0.2841 0.0248 0.028 Uiso 1 1 calc R U
C64 C 0.81281(17) 0.34658(11) -0.03226(7) 0.0230(4) Uani 1 1 d . .
H43 H 0.8818 0.3540 -0.0605 0.028 Uiso 1 1 calc R U
C65 C 0.67752(17) 0.37885(11) -0.04149(6) 0.0191(4) Uani 1 1 d . .
C66 C 0.63556(17) 0.35168(11) -0.12545(7) 0.0206(4) Uani 1 1 d . .
C67 C 0.67467(18) 0.24942(12) -0.10719(7) 0.0260(4) Uani 1 1 d . .
H70 H 0.7025 0.2243 -0.0728 0.031 Uiso 1 1 calc R U
C68 C 0.67273(18) 0.18494(12) -0.13921(7) 0.0292(4) Uani 1 1 d . .
H69 H 0.6968 0.1157 -0.1263 0.035 Uiso 1 1 calc R U
C69 C 0.63614(18) 0.22056(13) -0.18963(7) 0.0289(4) Uani 1 1 d . .
H41 H 0.6375 0.1762 -0.2119 0.035 Uiso 1 1 calc R U
C70 C 0.52596(19) 0.53312(13) -0.25100(7) 0.0285(4) Uani 1 1 d . .
H78 H 0.6164 0.5148 -0.2698 0.043 Uiso 1 1 calc R U
H42 H 0.4904 0.6050 -0.2594 0.043 Uiso 1 1 calc R U
H79 H 0.4655 0.5007 -0.2618 0.043 Uiso 1 1 calc R U
C71 C 0.53471(17) 0.50011(12) -0.19153(7) 0.0218(4) Uani 1 1 d . .
C72 C 0.62001(16) 0.55230(11) -0.17071(6) 0.0200(4) Uani 1 1 d . .
C73 C 0.64640(18) 0.64227(12) -0.19679(7) 0.0245(4) Uani 1 1 d . .
H74 H 0.6186 0.6698 -0.2310 0.029 Uiso 1 1 calc R U
C74 C 0.71236(18) 0.69299(12) -0.17415(7) 0.0257(4) Uani 1 1 d . .
H73 H 0.7300 0.7539 -0.1929 0.031 Uiso 1 1 calc R U
C75 C 0.75176(17) 0.65422(11) -0.12435(7) 0.0241(4) Uani 1 1 d . .
H72 H 0.7951 0.6891 -0.1084 0.029 Uiso 1 1 calc R U
C76 C 0.72823(17) 0.56405(11) -0.09741(7) 0.0223(4) Uani 1 1 d . .
H71 H 0.7558 0.5376 -0.0631 0.027 Uiso 1 1 calc R U
C77 C 0.66431(16) 0.51211(11) -0.12046(6) 0.0193(4) Uani 1 1 d . .
C78 C 0.07848(17) 0.43883(12) -0.12158(7) 0.0231(4) Uani 1 1 d . .
H48 H 0.0354 0.4674 -0.1529 0.028 Uiso 1 1 calc R U
C79 C 0.08770(17) 0.50004(12) -0.08867(7) 0.0245(4) Uani 1 1 d . .
H47 H 0.0510 0.5694 -0.0973 0.029 Uiso 1 1 calc R U
C80 C 0.15073(18) 0.45892(12) -0.04346(7) 0.0238(4) Uani 1 1 d . .
H46 H 0.1600 0.5004 -0.0213 0.029 Uiso 1 1 calc R U
C81 C 0.20084(17) 0.35732(12) -0.02992(7) 0.0221(4) Uani 1 1 d . .
H45 H 0.2431 0.3297 0.0016 0.027 Uiso 1 1 calc R U
C82 C 0.11197(17) 0.17052(12) -0.11501(7) 0.0214(4) Uani 1 1 d . .
C83 C 0.17168(16) 0.13194(11) -0.06763(7) 0.0205(4) Uani 1 1 d . .
C84 C 0.17023(17) 0.03604(12) -0.04106(7) 0.0235(4) Uani 1 1 d . .
H51 H 0.2136 0.0093 -0.0097 0.028 Uiso 1 1 calc R U
C85 C 0.10585(18) -0.02038(12) -0.06009(7) 0.0274(4) Uani 1 1 d . .
H54 H 0.1053 -0.0855 -0.0418 0.033 Uiso 1 1 calc R U
C86 C 0.04256(19) 0.01802(13) -0.10560(7) 0.0299(4) Uani 1 1 d . .
H53 H -0.0028 -0.0201 -0.1184 0.036 Uiso 1 1 calc R U
C87 C 0.04570(18) 0.11274(13) -0.13249(7) 0.0266(4) Uani 1 1 d . .
H52 H 0.0015 0.1389 -0.1636 0.032 Uiso 1 1 calc R U
C88 C 0.0294(2) 0.31567(14) -0.18783(7) 0.0329(5) Uani 1 1 d . .
H56 H 0.0355 0.2699 -0.2114 0.049 Uiso 1 1 calc R U
H55 H 0.0484 0.3774 -0.2085 0.049 Uiso 1 1 calc R U
H57 H -0.0620 0.3297 -0.1692 0.049 Uiso 1 1 calc R U
C89 C 0.20296(17) 0.13681(11) 0.04821(7) 0.0210(4) Uani 1 1 d . .
H59 H 0.1088 0.1469 0.0465 0.025 Uiso 1 1 calc R U
C90 C 0.25471(17) 0.10544(11) 0.09627(7) 0.0213(4) Uani 1 1 d . .
H58 H 0.1961 0.0925 0.1275 0.026 Uiso 1 1 calc R U
C91 C 0.5685(2) 0.06369(14) 0.22369(7) 0.0323(5) Uani 1 1 d . .
H64 H 0.5167 0.0244 0.2479 0.039 Uiso 1 1 calc R U
C92 C 0.6668(2) 0.09468(15) 0.24054(8) 0.0377(5) Uani 1 1 d . .
H62 H 0.6834 0.0778 0.2765 0.045 Uiso 1 1 calc R U
C93 C 0.74055(19) 0.15096(13) 0.20379(7) 0.0288(4) Uani 1 1 d . .
H63 H 0.8110 0.1715 0.2140 0.035 Uiso 1 1 calc R U
C94 C 0.61127(17) 0.32174(11) 0.05005(7) 0.0205(4) Uani 1 1 d . .
H65 H 0.5421 0.3129 0.0780 0.025 Uiso 1 1 calc R U
C95 C 0.57715(17) 0.36807(11) -0.00029(7) 0.0209(4) Uani 1 1 d . .
H66 H 0.4847 0.3924 -0.0065 0.025 Uiso 1 1 calc R U
C96 C 0.59719(18) 0.32195(12) -0.20767(7) 0.0256(4) Uani 1 1 d . .
H68 H 0.5730 0.3463 -0.2426 0.031 Uiso 1 1 calc R U
C97 C 0.59271(17) 0.38885(12) -0.17575(7) 0.0210(4) Uani 1 1 d . .
C98 C 0.39019(17) 0.52508(13) -0.16260(7) 0.0271(4) Uani 1 1 d . .
H75 H 0.3338 0.4900 -0.1739 0.041 Uiso 1 1 calc R U
H76 H 0.3507 0.5965 -0.1711 0.041 Uiso 1 1 calc R U
H77 H 0.3945 0.5046 -0.1245 0.041 Uiso 1 1 calc R U

loop_
_atom_site_aniso_label
_atom_site_aniso_U_11
_atom_site_aniso_U_22
_atom_site_aniso_U_33
_atom_site_aniso_U_23
_atom_site_aniso_U_13
_atom_site_aniso_U_12
O1 0.0411(8) 0.0304(7) 0.0275(7) 0.0018(6) -0.0041(6) -0.0192(6)
O2 0.0298(8) 0.0327(7) 0.0315(8) 0.0014(6) -0.0101(6) -0.0141(6)
O3 0.0262(7) 0.0302(7) 0.0374(8) -0.0007(6) -0.0125(6) -0.0111(6)
O4 0.0408(8) 0.0334(7) 0.0289(8) 0.0055(6) -0.0075(6) -0.0215(6)
N1 0.0299(9) 0.0164(6) 0.0183(8) -0.0005(6) -0.0022(6) -0.0091(6)
N2 0.0221(8) 0.0172(6) 0.0199(8) -0.0007(6) -0.0042(6) -0.0040(6)
N3 0.0232(8) 0.0184(7) 0.0214(8) -0.0029(6) -0.0058(6) -0.0068(6)
N4 0.0217(8) 0.0188(7) 0.0215(8) -0.0022(6) -0.0061(6) -0.0061(6)
N5 0.0204(8) 0.0166(6) 0.0232(8) -0.0022(6) -0.0049(6) -0.0039(6)
N6 0.0263(8) 0.0164(6) 0.0197(8) -0.0011(6) -0.0007(6) -0.0080(6)
C1 0.0324(11) 0.0329(10) 0.0257(10) -0.0048(8) -0.0062(9) -0.0092(8)
C2 0.0215(10) 0.0225(8) 0.0211(9) -0.0030(7) -0.0010(8) -0.0068(7)
C3 0.0184(9) 0.0187(8) 0.0212(9) -0.0029(7) 0.0001(7) -0.0025(7)
C4 0.0188(9) 0.0151(7) 0.0210(9) -0.0011(6) 0.0009(7) -0.0041(6)
C5 0.0254(10) 0.0116(7) 0.0206(9) -0.0020(6) -0.0016(8) -0.0054(6)
C6 0.0214(10) 0.0159(7) 0.0253(10) -0.0026(7) 0.0034(8) -0.0066(7)
C7 0.0211(10) 0.0129(7) 0.0285(10) -0.0022(7) -0.0039(8) -0.0045(6)
C8 0.0225(10) 0.0113(7) 0.0234(9) -0.0028(6) -0.0022(8) -0.0040(6)
C9 0.0235(10) 0.0156(8) 0.0244(10) -0.0037(7) -0.0058(8) -0.0040(7)
C10 0.0190(9) 0.0179(8) 0.0209(9) -0.0003(7) -0.0051(7) -0.0030(7)
C11 0.0215(10) 0.0156(7) 0.0216(10) 0.0010(7) -0.0054(8) -0.0025(7)
C12 0.0230(10) 0.0178(8) 0.0244(10) -0.0008(7) -0.0016(8) -0.0050(7)
C13 0.0208(9) 0.0138(7) 0.0251(10) -0.0032(7) -0.0036(8) -0.0051(6)
C14 0.0231(10) 0.0161(7) 0.0220(10) -0.0015(7) 0.0011(8) -0.0068(7)
C15 0.0179(9) 0.0162(7) 0.0268(10) -0.0029(7) -0.0029(8) -0.0055(6)
C16 0.0231(10) 0.0137(7) 0.0220(9) -0.0044(6) -0.0041(8) -0.0047(6)
C17 0.0149(9) 0.0208(8) 0.0255(10) -0.0095(7) 0.0019(7) -0.0050(7)
C18 0.0181(9) 0.0248(8) 0.0212(9) -0.0084(7) 0.0017(7) -0.0072(7)
C19 0.0265(10) 0.0339(10) 0.0260(10) -0.0108(8) -0.0017(8) -0.0127(8)
C20 0.0305(11) 0.0294(9) 0.0359(12) -0.0155(8) 0.0003(9) -0.0143(8)
C21 0.0380(12) 0.0387(10) 0.0276(11) -0.0127(8) 0.0072(9) -0.0185(9)
C22 0.0261(10) 0.0289(9) 0.0186(9) -0.0052(7) 0.0002(8) -0.0127(8)
C23 0.0450(13) 0.0373(10) 0.0230(10) -0.0034(8) -0.0085(9) -0.0172(9)
C24 0.0286(11) 0.0193(8) 0.0383(12) -0.0096(8) 0.0017(9) -0.0081(7)
C25 0.0228(10) 0.0200(8) 0.0277(10) -0.0073(7) -0.0034(8) -0.0026(7)
C26 0.0178(9) 0.0258(9) 0.0267(10) -0.0067(7) -0.0027(8) -0.0065(7)
C27 0.0216(10) 0.0261(9) 0.0230(10) -0.0080(7) 0.0005(8) -0.0076(7)
C28 0.0251(10) 0.0172(8) 0.0245(10) -0.0011(7) -0.0054(8) -0.0036(7)
C29 0.0257(10) 0.0170(8) 0.0339(11) -0.0042(7) -0.0057(8) -0.0062(7)
C30 0.0280(11) 0.0184(8) 0.0320(11) 0.0035(7) -0.0026(9) -0.0075(7)
C31 0.0266(10) 0.0237(8) 0.0229(10) 0.0015(7) -0.0017(8) -0.0058(7)
C32 0.0179(9) 0.0222(8) 0.0229(10) -0.0054(7) 0.0026(8) -0.0075(7)
C33 0.0198(9) 0.0193(8) 0.0241(10) -0.0054(7) 0.0019(8) -0.0078(7)
C34 0.0304(11) 0.0213(8) 0.0262(10) -0.0019(7) 0.0001(8) -0.0093(7)
C35 0.0355(12) 0.0184(8) 0.0398(12) -0.0058(8) 0.0039(9) -0.0100(8)
C36 0.0320(11) 0.0268(9) 0.0379(12) -0.0156(8) 0.0069(9) -0.0123(8)
C37 0.0252(10) 0.0309(9) 0.0257(10) -0.0104(8) 0.0040(8) -0.0116(8)
C38 0.0217(10) 0.0274(9) 0.0326(11) -0.0085(8) -0.0019(8) -0.0065(7)
C39 0.0204(10) 0.0186(8) 0.0236(10) -0.0006(7) -0.0034(8) -0.0047(7)
C40 0.0215(10) 0.0180(8) 0.0221(10) -0.0011(7) 0.0003(8) -0.0050(7)
C41 0.0278(11) 0.0280(9) 0.0246(10) -0.0016(8) -0.0092(8) -0.0088(8)
C42 0.0324(11) 0.0365(10) 0.0192(10) 0.0008(8) -0.0085(9) -0.0094(8)
C43 0.0253(10) 0.0261(9) 0.0222(10) 0.0042(7) -0.0051(8) -0.0078(7)
C44 0.0182(9) 0.0189(8) 0.0198(9) -0.0017(7) 0.0000(7) -0.0074(7)
C45 0.0188(9) 0.0248(8) 0.0185(9) -0.0030(7) 0.0021(7) -0.0101(7)
C46 0.0232(10) 0.0264(9) 0.0196(10) 0.0030(7) -0.0011(8) -0.0099(7)
C47 0.0262(10) 0.0179(8) 0.0300(11) 0.0005(7) -0.0013(8) -0.0068(7)
C48 0.0327(11) 0.0191(8) 0.0270(10) -0.0048(7) -0.0020(8) -0.0101(7)
C49 0.0282(10) 0.0220(8) 0.0195(9) -0.0019(7) -0.0044(8) -0.0096(7)
C50 0.0322(11) 0.0408(11) 0.0257(11) -0.0104(8) 0.0069(9) -0.0164(9)
C51 0.0251(10) 0.0299(9) 0.0174(9) -0.0041(7) -0.0016(8) -0.0109(8)
C52 0.0185(9) 0.0252(8) 0.0165(9) -0.0012(7) 0.0017(7) -0.0104(7)
C53 0.0170(9) 0.0203(8) 0.0189(9) -0.0015(7) 0.0008(7) -0.0079(7)
C54 0.0227(10) 0.0146(7) 0.0210(9) -0.0037(6) -0.0048(8) -0.0051(6)
C55 0.0198(10) 0.0247(8) 0.0219(10) -0.0057(7) 0.0003(8) -0.0080(7)
C56 0.0170(9) 0.0246(8) 0.0274(10) -0.0062(7) -0.0046(8) -0.0063(7)
C57 0.0220(10) 0.0146(7) 0.0228(10) -0.0013(7) -0.0041(8) -0.0066(7)
C58 0.0253(10) 0.0177(8) 0.0250(10) -0.0004(7) -0.0031(8) -0.0068(7)
C59 0.0236(10) 0.0178(8) 0.0212(10) 0.0012(7) -0.0067(8) -0.0044(7)
C60 0.0194(9) 0.0178(8) 0.0225(10) -0.0033(7) -0.0057(8) -0.0022(7)
C61 0.0206(10) 0.0164(8) 0.0277(10) -0.0055(7) -0.0060(8) -0.0028(7)
C62 0.0214(10) 0.0115(7) 0.0248(10) -0.0029(6) -0.0023(8) -0.0046(6)
C63 0.0181(9) 0.0161(8) 0.0341(11) -0.0005(7) -0.0043(8) -0.0036(7)
C64 0.0206(10) 0.0175(8) 0.0271(10) 0.0005(7) 0.0035(8) -0.0054(7)
C65 0.0246(10) 0.0128(7) 0.0194(9) -0.0010(6) -0.0016(8) -0.0057(7)
C66 0.0177(9) 0.0202(8) 0.0239(10) -0.0048(7) 0.0036(8) -0.0073(7)
C67 0.0266(10) 0.0215(8) 0.0293(10) -0.0021(7) 0.0000(8) -0.0092(7)
C68 0.0280(11) 0.0199(8) 0.0393(12) -0.0060(8) 0.0034(9) -0.0093(7)
C69 0.0276(11) 0.0282(9) 0.0349(12) -0.0146(8) 0.0063(9) -0.0121(8)
C70 0.0305(11) 0.0304(9) 0.0245(10) -0.0023(8) -0.0049(8) -0.0087(8)
C71 0.0202(10) 0.0227(8) 0.0222(10) -0.0027(7) -0.0011(8) -0.0065(7)
C72 0.0178(9) 0.0196(8) 0.0206(9) -0.0031(7) 0.0018(7) -0.0037(7)
C73 0.0262(10) 0.0228(8) 0.0213(10) 0.0007(7) -0.0013(8) -0.0059(7)
C74 0.0283(11) 0.0172(8) 0.0292(11) 0.0004(7) 0.0011(8) -0.0077(7)
C75 0.0239(10) 0.0182(8) 0.0310(11) -0.0067(7) -0.0010(8) -0.0059(7)
C76 0.0239(10) 0.0177(8) 0.0234(10) -0.0025(7) -0.0024(8) -0.0032(7)
C77 0.0179(9) 0.0157(7) 0.0211(9) -0.0017(7) 0.0019(7) -0.0025(6)
C78 0.0207(10) 0.0266(9) 0.0198(9) 0.0047(7) -0.0015(8) -0.0099(7)
C79 0.0249(10) 0.0189(8) 0.0274(10) 0.0002(7) -0.0005(8) -0.0068(7)
C80 0.0288(10) 0.0211(8) 0.0232(10) -0.0044(7) 0.0007(8) -0.0108(7)
C81 0.0258(10) 0.0226(8) 0.0185(9) -0.0002(7) -0.0049(8) -0.0082(7)
C82 0.0184(9) 0.0267(9) 0.0212(9) -0.0088(7) 0.0003(8) -0.0069(7)
C83 0.0163(9) 0.0219(8) 0.0255(10) -0.0100(7) 0.0002(8) -0.0054(7)
C84 0.0229(10) 0.0218(8) 0.0256(10) -0.0074(7) -0.0025(8) -0.0033(7)
C85 0.0281(11) 0.0211(8) 0.0350(11) -0.0106(8) 0.0009(9) -0.0078(7)
C86 0.0281(11) 0.0326(10) 0.0372(12) -0.0156(9) -0.0022(9) -0.0144(8)
C87 0.0246(10) 0.0343(10) 0.0244(10) -0.0095(8) -0.0033(8) -0.0095(8)
C88 0.0416(12) 0.0379(10) 0.0224(10) -0.0024(8) -0.0092(9) -0.0147(9)
C89 0.0182(9) 0.0189(8) 0.0269(10) -0.0034(7) -0.0043(8) -0.0058(7)
C90 0.0227(10) 0.0184(8) 0.0235(10) -0.0025(7) -0.0001(8) -0.0086(7)
C91 0.0366(12) 0.0359(10) 0.0251(11) 0.0083(8) -0.0095(9) -0.0178(9)
C92 0.0460(13) 0.0478(12) 0.0223(11) 0.0074(9) -0.0146(10) -0.0218(10)
C93 0.0297(11) 0.0320(9) 0.0288(11) -0.0019(8) -0.0123(9) -0.0121(8)
C94 0.0197(9) 0.0184(8) 0.0219(10) -0.0019(7) 0.0009(7) -0.0054(7)
C95 0.0184(9) 0.0182(8) 0.0254(10) -0.0019(7) -0.0027(8) -0.0047(7)
C96 0.0236(10) 0.0305(9) 0.0245(10) -0.0067(8) 0.0021(8) -0.0111(8)
C97 0.0163(9) 0.0233(8) 0.0233(10) -0.0039(7) 0.0032(7) -0.0084(7)
C98 0.0224(10) 0.0283(9) 0.0305(11) -0.0056(8) -0.0019(8) -0.0067(7)

loop_
_atom_type_symbol
_atom_type_description
_atom_type_scat_dispersion_real
_atom_type_scat_dispersion_imag
_atom_type_scat_source
C C 0.0033 0.0016 'International Tables Vol C Tables 4.2.6.8 and 6.1.1.4'
H H 0.0000 0.0000 'International Tables Vol C Tables 4.2.6.8 and 6.1.1.4'
N N 0.0061 0.0033 'International Tables Vol C Tables 4.2.6.8 and 6.1.1.4'
O O 0.0106 0.0060 'International Tables Vol C Tables 4.2.6.8 and 6.1.1.4'

loop_
_geom_angle_atom_site_label_1
_geom_angle_atom_site_label_2
_geom_angle_atom_site_label_3
_geom_angle
C4 N1 C33 118.07(13)
C4 N1 C5 120.48(13)
C33 N1 C5 117.39(12)
C10 N2 C11 117.03(14)
C44 N3 C17 118.22(13)
C44 N3 C16 116.47(12)
C17 N3 C16 118.73(13)
C83 N4 C53 118.23(13)
C83 N4 C54 118.97(13)
C53 N4 C54 116.52(12)
C60 N5 C59 117.47(14)
C77 N6 C66 117.82(13)
C77 N6 C65 120.07(13)
C66 N6 C65 117.09(12)
C2 C1 H1 109.5
C2 C1 H22 109.5
H1 C1 H22 109.5
C2 C1 H21 109.5
H1 C1 H21 109.5
H22 C1 H21 109.5
C3 C2 C1 112.86(14)
C3 C2 C32 107.67(13)
C1 C2 C32 112.52(13)
C3 C2 C38 107.68(13)
C1 C2 C38 108.62(14)
C32 C2 C38 107.23(14)
C31 C3 C4 117.73(15)
C31 C3 C2 123.69(15)
C4 C3 C2 118.34(14)
C28 C4 C3 120.34(15)
C28 C4 N1 121.34(15)
C3 C4 N1 118.31(14)
C39 C5 C6 120.18(15)
C39 C5 N1 118.71(15)
C6 C5 N1 121.03(15)
C7 C6 C5 119.47(16)
C7 C6 H30 120.3
C5 C6 H30 120.3
C6 C7 C8 120.83(16)
C6 C7 H14 119.6
C8 C7 H14 119.6
C40 C8 C7 119.02(15)
C40 C8 C9 123.47(15)
C7 C8 C9 117.50(15)
O2 C9 C8 120.81(16)
O2 C9 C10 118.17(15)
C8 C9 C10 121.01(15)
N2 C10 C41 123.29(16)
N2 C10 C9 118.54(14)
C41 C10 C9 118.16(15)
N2 C11 C43 123.23(16)
N2 C11 C12 118.94(14)
C43 C11 C12 117.75(15)
O1 C12 C13 119.40(15)
O1 C12 C11 117.39(15)
C13 C12 C11 123.03(15)
C26 C13 C14 118.73(15)
C26 C13 C12 125.14(15)
C14 C13 C12 116.11(15)
C15 C14 C13 120.76(16)
C15 C14 H34 119.6
C13 C14 H34 119.6
C14 C15 C16 120.08(16)
C14 C15 H35 120.0
C16 C15 H35 120.0
C27 C16 C15 119.94(15)
C27 C16 N3 119.92(15)
C15 C16 N3 120.08(15)
C25 C17 C18 119.91(15)
C25 C17 N3 120.89(15)
C18 C17 N3 119.20(14)
C19 C18 C17 118.04(15)
C19 C18 C22 122.32(15)
C17 C18 C22 119.36(14)
C20 C19 C18 121.95(17)
C20 C19 H9 119.0
C18 C19 H9 119.0
C24 C20 C19 119.36(16)
C24 C20 H2 120.3
C19 C20 H2 120.3
C22 C21 H4 109.5
C22 C21 H5 109.5
H4 C21 H5 109.5
C22 C21 H3 109.5
H4 C21 H3 109.5
H5 C21 H3 109.5
C18 C22 C45 108.53(13)
C18 C22 C23 112.00(14)
C45 C22 C23 111.95(14)
C18 C22 C21 107.38(14)
C45 C22 C21 107.53(14)
C23 C22 C21 109.24(15)
C22 C23 H8 109.5
C22 C23 H7 109.5
H8 C23 H7 109.5
C22 C23 H6 109.5
H8 C23 H6 109.5
H7 C23 H6 109.5
C20 C24 C25 120.31(16)
C20 C24 H10 119.8
C25 C24 H10 119.8
C24 C25 C17 120.40(16)
C24 C25 H11 119.8
C17 C25 H11 119.8
C13 C26 C27 120.54(16)
C13 C26 H13 119.7
C27 C26 H13 119.7
C16 C27 C26 119.89(16)
C16 C27 H12 120.1
C26 C27 H12 120.1
C29 C28 C4 120.17(16)
C29 C28 H27 119.9
C4 C28 H27 119.9
C30 C29 C28 120.19(16)
C30 C29 H15 119.9
C28 C29 H15 119.9
C29 C30 C31 119.63(16)
C29 C30 H16 120.2
C31 C30 H16 120.2
C30 C31 C3 121.78(16)
C30 C31 H26 119.1
C3 C31 H26 119.1
C37 C32 C33 118.47(15)
C37 C32 C2 123.51(15)
C33 C32 C2 117.86(14)
C34 C33 C32 120.05(15)
C34 C33 N1 121.06(15)
C32 C33 N1 118.88(14)
C35 C34 C33 119.95(17)
C35 C34 H20 120.0
C33 C34 H20 120.0
C36 C35 C34 120.68(16)
C36 C35 H19 119.7
C34 C35 H19 119.7
C35 C36 C37 119.23(16)
C35 C36 H18 120.4
C37 C36 H18 120.4
C36 C37 C32 121.54(17)
C36 C37 H17 119.2
C32 C37 H17 119.2
C2 C38 H25 109.5
C2 C38 H24 109.5
H25 C38 H24 109.5
C2 C38 H23 109.5
H25 C38 H23 109.5
H24 C38 H23 109.5
C40 C39 C5 120.22(16)
C40 C39 H29 119.9
C5 C39 H29 119.9
C39 C40 C8 120.16(16)
C39 C40 H28 119.9
C8 C40 H28 119.9
C42 C41 C10 119.03(17)
C42 C41 H33 120.5
C10 C41 H33 120.5
C43 C42 C41 118.39(17)
C43 C42 H32 120.8
C41 C42 H32 120.8
C42 C43 C11 118.96(17)
C42 C43 H31 120.5
C11 C43 H31 120.5
C49 C44 C45 119.70(14)
C49 C44 N3 120.61(14)
C45 C44 N3 119.69(14)
C46 C45 C44 118.13(14)
C46 C45 C22 122.90(15)
C44 C45 C22 118.79(14)
C47 C46 C45 121.99(16)
C47 C46 H39 119.0
C45 C46 H39 119.0
C48 C47 C46 119.17(15)
C48 C47 H38 120.4
C46 C47 H38 120.4
C47 C48 C49 120.51(15)
C47 C48 H37 119.7
C49 C48 H37 119.7
C48 C49 C44 120.45(16)
C48 C49 H36 119.8
C44 C49 H36 119.8
C51 C50 H49 109.5
C51 C50 H40 109.5
H49 C50 H40 109.5
C51 C50 H50 109.5
H49 C50 H50 109.5
H40 C50 H50 109.5
C82 C51 C52 108.29(13)
C82 C51 C88 112.46(14)
C52 C51 C88 112.49(14)
C82 C51 C50 107.12(14)
C52 C51 C50 107.26(14)
C88 C51 C50 108.96(14)
C78 C52 C53 118.10(14)
C78 C52 C51 122.98(15)
C53 C52 C51 118.85(14)
C81 C53 C52 119.81(14)
C81 C53 N4 120.84(14)
C52 C53 N4 119.34(13)
C55 C54 C89 119.70(15)
C55 C54 N4 119.87(15)
C89 C54 N4 120.37(15)
C54 C55 C56 120.15(16)
C54 C55 H60 119.9
C56 C55 H60 119.9
C55 C56 C57 120.22(16)
C55 C56 H61 119.9
C57 C56 H61 119.9
C56 C57 C90 119.04(15)
C56 C57 C58 125.28(15)
C90 C57 C58 115.66(15)
O4 C58 C57 119.38(15)
O4 C58 C59 117.70(15)
C57 C58 C59 122.80(15)
N5 C59 C91 122.94(16)
N5 C59 C58 119.11(14)
C91 C59 C58 117.85(16)
N5 C60 C93 122.80(16)
N5 C60 C61 118.62(14)
C93 C60 C61 118.55(15)
O3 C61 C62 120.70(16)
O3 C61 C60 118.24(15)
C62 C61 C60 121.02(14)
C94 C62 C63 119.01(15)
C94 C62 C61 123.99(15)
C63 C62 C61 116.99(15)
C64 C63 C62 120.79(16)
C64 C63 H67 119.6
C62 C63 H67 119.6
C63 C64 C65 119.67(16)
C63 C64 H43 120.2
C65 C64 H43 120.2
C95 C65 C64 120.07(15)
C95 C65 N6 119.47(15)
C64 C65 N6 120.41(15)
C97 C66 C67 120.04(15)
C97 C66 N6 118.71(14)
C67 C66 N6 121.24(15)
C68 C67 C66 120.04(17)
C68 C67 H70 120.0
C66 C67 H70 120.0
C69 C68 C67 120.48(16)
C69 C68 H69 119.8
C67 C68 H69 119.8
C68 C69 C96 119.41(16)
C68 C69 H41 120.3
C96 C69 H41 120.3
C71 C70 H78 109.5
C71 C70 H42 109.5
H78 C70 H42 109.5
C71 C70 H79 109.5
H78 C70 H79 109.5
H42 C70 H79 109.5
C97 C71 C72 107.91(13)
C97 C71 C70 112.33(13)
C72 C71 C70 112.89(14)
C97 C71 C98 107.33(14)
C72 C71 C98 107.42(13)
C70 C71 C98 108.70(14)
C73 C72 C77 118.01(15)
C73 C72 C71 123.39(15)
C77 C72 C71 118.35(14)
C74 C73 C72 121.91(16)
C74 C73 H74 119.0
C72 C73 H74 119.0
C75 C74 C73 119.48(15)
C75 C74 H73 120.3
C73 C74 H73 120.3
C74 C75 C76 120.11(16)
C74 C75 H72 119.9
C76 C75 H72 119.9
C75 C76 C77 120.50(16)
C75 C76 H71 119.7
C77 C76 H71 119.7
C76 C77 C72 119.95(14)
C76 C77 N6 121.56(15)
C72 C77 N6 118.49(14)
C79 C78 C52 121.95(16)
C79 C78 H48 119.0
C52 C78 H48 119.0
C80 C79 C78 119.19(15)
C80 C79 H47 120.4
C78 C79 H47 120.4
C79 C80 C81 120.58(15)
C79 C80 H46 119.7
C81 C80 H46 119.7
C80 C81 C53 120.28(15)
C80 C81 H45 119.9
C53 C81 H45 119.9
C87 C82 C83 118.11(15)
C87 C82 C51 122.45(15)
C83 C82 C51 119.20(14)
C84 C83 C82 119.94(15)
C84 C83 N4 121.00(15)
C82 C83 N4 119.06(14)
C85 C84 C83 120.46(16)
C85 C84 H51 119.8
C83 C84 H51 119.8
C86 C85 C84 120.12(16)
C86 C85 H54 119.9
C84 C85 H54 119.9
C85 C86 C87 119.47(16)
C85 C86 H53 120.3
C87 C86 H53 120.3
C86 C87 C82 121.80(17)
C86 C87 H52 119.1
C82 C87 H52 119.1
C51 C88 H56 109.5
C51 C88 H55 109.5
H56 C88 H55 109.5
C51 C88 H57 109.5
H56 C88 H57 109.5
H55 C88 H57 109.5
C90 C89 C54 120.11(16)
C90 C89 H59 119.9
C54 C89 H59 119.9
C89 C90 C57 120.73(16)
C89 C90 H58 119.6
C57 C90 H58 119.6
C92 C91 C59 119.04(17)
C92 C91 H64 120.5
C59 C91 H64 120.5
C91 C92 C93 118.38(17)
C91 C92 H62 120.8
C93 C92 H62 120.8
C92 C93 C60 119.32(17)
C92 C93 H63 120.3
C60 C93 H63 120.3
C95 C94 C62 120.14(16)
C95 C94 H65 119.9
C62 C94 H65 119.9
C65 C95 C94 120.22(16)
C65 C95 H66 119.9
C94 C95 H66 119.9
C69 C96 C97 121.57(17)
C69 C96 H68 119.2
C97 C96 H68 119.2
C96 C97 C66 118.34(15)
C96 C97 C71 123.24(15)
C66 C97 C71 118.30(14)
C71 C98 H75 109.5
C71 C98 H76 109.5
H75 C98 H76 109.5
C71 C98 H77 109.5
H75 C98 H77 109.5
H76 C98 H77 109.5

loop_
_geom_bond_atom_site_label_1
_geom_bond_atom_site_label_2
_geom_bond_distance
O1 C12 1.225(2)
O2 C9 1.226(2)
O3 C61 1.2218(19)
O4 C58 1.221(2)
N1 C4 1.418(2)
N1 C33 1.4218(19)
N1 C5 1.436(2)
N2 C10 1.342(2)
N2 C11 1.344(2)
N3 C44 1.4179(19)
N3 C17 1.4221(19)
N3 C16 1.442(2)
N4 C83 1.419(2)
N4 C53 1.4188(19)
N4 C54 1.439(2)
N5 C60 1.342(2)
N5 C59 1.342(2)
N6 C77 1.417(2)
N6 C66 1.423(2)
N6 C65 1.438(2)
C1 C2 1.530(2)
C1 H1 0.9800
C1 H22 0.9800
C1 H21 0.9800
C2 C3 1.526(2)
C2 C32 1.530(2)
C2 C38 1.546(2)
C3 C31 1.396(2)
C3 C4 1.404(2)
C4 C28 1.398(2)
C5 C39 1.386(2)
C5 C6 1.393(2)
C6 C7 1.384(2)
C6 H30 0.9500
C7 C8 1.397(2)
C7 H14 0.9500
C8 C40 1.397(2)
C8 C9 1.487(2)
C9 C10 1.509(2)
C10 C41 1.389(2)
C11 C43 1.391(2)
C11 C12 1.507(2)
C12 C13 1.492(2)
C13 C26 1.391(2)
C13 C14 1.400(2)
C14 C15 1.378(2)
C14 H34 0.9500
C15 C16 1.390(2)
C15 H35 0.9500
C16 C27 1.386(2)
C17 C25 1.397(2)
C17 C18 1.402(2)
C18 C19 1.397(2)
C18 C22 1.529(2)
C19 C20 1.384(2)
C19 H9 0.9500
C20 C24 1.376(3)
C20 H2 0.9500
C21 C22 1.541(2)
C21 H4 0.9800
C21 H5 0.9800
C21 H3 0.9800
C22 C45 1.529(2)
C22 C23 1.534(2)
C23 H8 0.9800
C23 H7 0.9800
C23 H6 0.9800
C24 C25 1.389(2)
C24 H10 0.9500
C25 H11 0.9500
C26 C27 1.393(2)
C26 H13 0.9500
C27 H12 0.9500
C28 C29 1.386(2)
C28 H27 0.9500
C29 C30 1.378(2)
C29 H15 0.9500
C30 C31 1.388(2)
C30 H16 0.9500
C31 H26 0.9500
C32 C37 1.393(2)
C32 C33 1.399(2)
C33 C34 1.399(2)
C34 C35 1.386(2)
C34 H20 0.9500
C35 C36 1.378(3)
C35 H19 0.9500
C36 C37 1.391(2)
C36 H18 0.9500
C37 H17 0.9500
C38 H25 0.9800
C38 H24 0.9800
C38 H23 0.9800
C39 C40 1.386(2)
C39 H29 0.9500
C40 H28 0.9500
C41 C42 1.384(2)
C41 H33 0.9500
C42 C43 1.384(2)
C42 H32 0.9500
C43 H31 0.9500
C44 C49 1.400(2)
C44 C45 1.405(2)
C45 C46 1.395(2)
C46 C47 1.391(2)
C46 H39 0.9500
C47 C48 1.375(2)
C47 H38 0.9500
C48 C49 1.388(2)
C48 H37 0.9500
C49 H36 0.9500
C50 C51 1.547(2)
C50 H49 0.9800
C50 H40 0.9800
C50 H50 0.9800
C51 C82 1.526(2)
C51 C52 1.528(2)
C51 C88 1.531(2)
C52 C78 1.395(2)
C52 C53 1.408(2)
C53 C81 1.400(2)
C54 C55 1.387(2)
C54 C89 1.392(2)
C55 C56 1.393(2)
C55 H60 0.9500
C56 C57 1.393(2)
C56 H61 0.9500
C57 C90 1.395(2)
C57 C58 1.496(2)
C58 C59 1.503(2)
C59 C91 1.389(2)
C60 C93 1.385(2)
C60 C61 1.508(2)
C61 C62 1.495(2)
C62 C94 1.392(2)
C62 C63 1.397(2)
C63 C64 1.382(2)
C63 H67 0.9500
C64 C65 1.389(2)
C64 H43 0.9500
C65 C95 1.385(2)
C66 C97 1.399(2)
C66 C67 1.401(2)
C67 C68 1.386(2)
C67 H70 0.9500
C68 C69 1.378(3)
C68 H69 0.9500
C69 C96 1.389(2)
C69 H41 0.9500
C70 C71 1.532(2)
C70 H78 0.9800
C70 H42 0.9800
C70 H79 0.9800
C71 C97 1.527(2)
C71 C72 1.527(2)
C71 C98 1.548(2)
C72 C73 1.394(2)
C72 C77 1.407(2)
C73 C74 1.393(2)
C73 H74 0.9500
C74 C75 1.377(2)
C74 H73 0.9500
C75 C76 1.391(2)
C75 H72 0.9500
C76 C77 1.398(2)
C76 H71 0.9500
C78 C79 1.390(2)
C78 H48 0.9500
C79 C80 1.377(2)
C79 H47 0.9500
C80 C81 1.388(2)
C80 H46 0.9500
C81 H45 0.9500
C82 C87 1.395(2)
C82 C83 1.406(2)
C83 C84 1.397(2)
C84 C85 1.388(2)
C84 H51 0.9500
C85 C86 1.381(3)
C85 H54 0.9500
C86 C87 1.388(2)
C86 H53 0.9500
C87 H52 0.9500
C88 H56 0.9800
C88 H55 0.9800
C88 H57 0.9800
C89 C90 1.379(2)
C89 H59 0.9500
C90 H58 0.9500
C91 C92 1.380(3)
C91 H64 0.9500
C92 C93 1.382(3)
C92 H62 0.9500
C93 H63 0.9500
C94 C95 1.389(2)
C94 H65 0.9500
C95 H66 0.9500
C96 C97 1.394(2)
C96 H68 0.9500
C98 H75 0.9800
C98 H76 0.9800
C98 H77 0.9800
